data_4086624
loop_
_publ_author_name
'Shynkaruk, Olena'
'Qi, Yanyu'
'Cottrell-Callbeck, Aiden'
'Torres Delgado, William'
'McDonald, Robert'
'Ferguson, Michael J.'
'He, Gang'
'Rivard, Eric'

_publ_section_title
;
 Modular Synthesis of Diarylalkynes and Their Efficient Conversion into
 Luminescent Tetraarylbutadienes
;
_journal_issue 13
_journal_name_full Organometallics
_journal_page_first 2232
_journal_paper_doi 10.1021/acs.organomet.6b00298
_journal_volume 35
_journal_year 2016
_chemical_formula_moiety 'C50 H54 Zr'
_chemical_formula_sum 'C50 H54 Zr'
_chemical_formula_weight 746.15
_chemical_name_common 6a
_chemical_name_systematic
; 
 ? 
;
_space_group_crystal_system triclinic
_space_group_IT_number 2
_space_group_name_Hall '-P 1'
_space_group_name_H-M_alt 'P -1'
_symmetry_space_group_name_Hall '-P 1'
_symmetry_space_group_name_H-M 'P -1'
_atom_sites_solution_hydrogens geom
_audit_creation_method SHELXL-2014
_cell_angle_alpha 99.7859(7)
_cell_angle_beta 100.4733(8)
_cell_angle_gamma 102.8382(7)
_cell_formula_units_Z 4
_cell_length_a 12.1953(2)
_cell_length_b 17.8804(3)
_cell_length_c 19.9108(3)
_cell_measurement_reflns_used 9905
_cell_measurement_temperature 173(2)
_cell_measurement_theta_max 73.68
_cell_measurement_theta_min 2.60
_cell_volume 4061.20(12)
_computing_cell_refinement 'Bruker SAINT'
_computing_data_collection 'Bruker APEX2'
_computing_data_reduction 'Bruker SAINT'
_computing_molecular_graphics 'Bruker SHELXTL'
_computing_publication_material 'Bruker SHELXTL'
_computing_structure_refinement 'SHELXL-2014 (Sheldrick, 2014)'
_computing_structure_solution 'SHELXT-2014 (Sheldrick 2014)'
_diffrn_ambient_temperature 173(2)
_diffrn_measured_fraction_theta_full 0.981
_diffrn_measured_fraction_theta_max 0.968
_diffrn_measurement_device_type 'Bruker APEX-II CCD'
_diffrn_measurement_method '\f and \w scans'
_diffrn_radiation_type CuK\a
_diffrn_radiation_wavelength 1.54178
_diffrn_reflns_av_unetI/netI 0.0192
_diffrn_reflns_Laue_measured_fraction_full 0.981
_diffrn_reflns_Laue_measured_fraction_max 0.968
_diffrn_reflns_limit_h_max 14
_diffrn_reflns_limit_h_min -15
_diffrn_reflns_limit_k_max 21
_diffrn_reflns_limit_k_min -22
_diffrn_reflns_limit_l_max 24
_diffrn_reflns_limit_l_min 0
_diffrn_reflns_number 15789
_diffrn_reflns_point_group_measured_fraction_full 0.981
_diffrn_reflns_point_group_measured_fraction_max 0.968
_diffrn_reflns_theta_full 67.679
_diffrn_reflns_theta_max 74.103
_diffrn_reflns_theta_min 2.313
_exptl_absorpt_coefficient_mu 2.446
_exptl_absorpt_correction_T_max 0.7538
_exptl_absorpt_correction_T_min 0.6117
_exptl_absorpt_correction_type multi-scan
_exptl_absorpt_process_details 'TWINABS 2012/1 (Sheldrick 2012)'
_exptl_crystal_colour orange
_exptl_crystal_density_diffrn 1.220
_exptl_crystal_description block
_exptl_crystal_F_000 1576
_exptl_crystal_size_max 0.252
_exptl_crystal_size_mid 0.183
_exptl_crystal_size_min 0.110
_refine_diff_density_max 0.844
_refine_diff_density_min -0.499
_refine_diff_density_rms 0.060
_refine_ls_extinction_method none
_refine_ls_goodness_of_fit_ref 1.054
_refine_ls_hydrogen_treatment constr
_refine_ls_matrix_type full
_refine_ls_number_parameters 917
_refine_ls_number_reflns 15789
_refine_ls_number_restraints 15
_refine_ls_restrained_S_all 1.061
_refine_ls_R_factor_all 0.0399
_refine_ls_R_factor_gt 0.0356
_refine_ls_shift/su_max 0.012
_refine_ls_shift/su_mean 0.000
_refine_ls_structure_factor_coef Fsqd
_refine_ls_weighting_details 'w=1/[\s^2^(Fo^2^)+(0.0516P)^2^+2.2676P] where P=(Fo^2^+2Fc^2^)/3'
_refine_ls_weighting_scheme calc
_refine_ls_wR_factor_gt 0.0939
_refine_ls_wR_factor_ref 0.0987
_reflns_Friedel_coverage 0.000
_reflns_number_gt 14538
_reflns_number_total 15789
_reflns_threshold_expression 'I > 2\s(I)'
_cod_data_source_file om6b00298_si_002.cif
_cod_data_source_block riv14b9
_cod_original_cell_volume 4061.19(11)
_cod_database_code 4086624
_shelx_space_group_comment
; 
The symmetry employed for this shelxl refinement is uniquely defined 
by the following loop, which should always be used as a source of 
symmetry information in preference to the above space-group names. 
They are only intended as comments. 
;
_shelx_estimated_absorpt_t_min 0.578
_shelx_estimated_absorpt_t_max 0.775
_shelxl_version_number 2014-3

loop_
_space_group_symop_operation_xyz
'x, y, z'
'-x, -y, -z'

loop_
_atom_site_label
_atom_site_type_symbol
_atom_site_fract_x
_atom_site_fract_y
_atom_site_fract_z
_atom_site_U_iso_or_equiv
_atom_site_adp_type
_atom_site_occupancy
_atom_site_site_symmetry_order
_atom_site_calc_flag
_atom_site_refinement_flags_posn
_atom_site_refinement_flags_adp
_atom_site_refinement_flags_occupancy
_atom_site_disorder_assembly
_atom_site_disorder_group
ZrA Zr 0.87713(2) 0.74816(2) 0.12736(2) 0.02852(6) Uani 1 1 d . . . . .
C1A C 0.9539(2) 0.66847(14) 0.18832(14) 0.0301(5) Uani 1 1 d . . . . .
C2A C 1.00981(19) 0.70745(14) 0.25502(13) 0.0275(5) Uani 1 1 d . . . . .
C3A C 1.01570(19) 0.79217(14) 0.27865(13) 0.0281(5) Uani 1 1 d . . . . .
C4A C 0.9596(2) 0.82889(13) 0.23400(14) 0.0297(5) Uani 1 1 d . . . . .
C11A C 0.9268(2) 0.58214(14) 0.16453(13) 0.0290(5) Uani 1 1 d . . . . .
C12A C 0.8723(2) 0.53124(15) 0.20220(15) 0.0353(5) Uani 1 1 d . . . . .
H12A H 0.8547 0.5528 0.2447 0.042 Uiso 1 1 calc R U . . .
C13A C 0.8436(2) 0.45040(15) 0.17860(15) 0.0369(6) Uani 1 1 d . . . . .
H13A H 0.8071 0.4176 0.2054 0.044 Uiso 1 1 calc R U . . .
C14A C 0.8674(2) 0.41592(15) 0.11625(15) 0.0350(6) Uani 1 1 d . . . . .
C15A C 0.9187(2) 0.46578(15) 0.07839(15) 0.0370(6) Uani 1 1 d . . . . .
H15A H 0.9350 0.4441 0.0355 0.044 Uiso 1 1 calc R U . . .
C16A C 0.9472(2) 0.54696(15) 0.10172(14) 0.0343(5) Uani 1 1 d . . . . .
H16A H 0.9816 0.5794 0.0740 0.041 Uiso 1 1 calc R U . . .
C17A C 0.8392(3) 0.32704(15) 0.09150(17) 0.0431(7) Uani 1 1 d . . . . .
H17A H 0.8537 0.3157 0.0434 0.052 Uiso 1 1 calc R U . . .
C18A C 0.7123(3) 0.28764(17) 0.0865(2) 0.0590(9) Uani 1 1 d . . . . .
H18A H 0.6631 0.3109 0.0563 0.071 Uiso 1 1 calc R U . . .
H18B H 0.6960 0.2312 0.0668 0.071 Uiso 1 1 calc R U . . .
H18C H 0.6964 0.2956 0.1334 0.071 Uiso 1 1 calc R U . . .
C19A C 0.9177(3) 0.29237(19) 0.1380(2) 0.0601(9) Uani 1 1 d . . . . .
H19A H 0.8977 0.2352 0.1209 0.072 Uiso 1 1 calc R U . . .
H19B H 0.9982 0.3149 0.1371 0.072 Uiso 1 1 calc R U . . .
H19C H 0.9079 0.3045 0.1861 0.072 Uiso 1 1 calc R U . . .
C21A C 1.0630(2) 0.66483(13) 0.30541(13) 0.0278(5) Uani 1 1 d . . . . .
C22A C 1.0323(2) 0.66105(14) 0.36875(14) 0.0322(5) Uani 1 1 d . . . . .
H22A H 0.9845 0.6924 0.3845 0.039 Uiso 1 1 calc R U . . .
C23A C 1.0705(2) 0.61208(15) 0.40945(15) 0.0348(5) Uani 1 1 d . . . . .
H23A H 1.0473 0.6100 0.4523 0.042 Uiso 1 1 calc R U . . .
C24A C 1.1419(2) 0.56599(14) 0.38911(15) 0.0332(5) Uani 1 1 d . . . . .
C25A C 1.1782(2) 0.57330(15) 0.32817(15) 0.0366(6) Uani 1 1 d . . . . .
H25A H 1.2304 0.5448 0.3142 0.044 Uiso 1 1 calc R U . . .
C26A C 1.1394(2) 0.62183(15) 0.28700(14) 0.0341(5) Uani 1 1 d . . . . .
H26A H 1.1656 0.6258 0.2453 0.041 Uiso 1 1 calc R U . . .
C27A C 1.1717(2) 0.50817(17) 0.43342(17) 0.0424(6) Uani 1 1 d . . . . .
H27A H 1.1948 0.5368 0.4836 0.051 Uiso 1 1 calc R U . . .
C28A C 1.0637(3) 0.44109(19) 0.4246(2) 0.0594(9) Uani 1 1 d . . . . .
H28A H 1.0003 0.4630 0.4351 0.071 Uiso 1 1 calc R U . . .
H28B H 1.0415 0.4104 0.3763 0.071 Uiso 1 1 calc R U . . .
H28C H 1.0802 0.4070 0.4567 0.071 Uiso 1 1 calc R U . . .
C29A C 1.2697(3) 0.4746(2) 0.4172(2) 0.0552(8) Uani 1 1 d . . . . .
H29A H 1.2835 0.4383 0.4476 0.066 Uiso 1 1 calc R U . . .
H29B H 1.2493 0.4463 0.3681 0.066 Uiso 1 1 calc R U . . .
H29C H 1.3398 0.5174 0.4253 0.066 Uiso 1 1 calc R U . . .
C31A C 1.0858(2) 0.83639(13) 0.34965(14) 0.0286(5) Uani 1 1 d . . . . .
C32A C 1.0376(2) 0.88025(15) 0.39566(15) 0.0370(6) Uani 1 1 d . . . . .
H32A H 0.9577 0.8776 0.3834 0.044 Uiso 1 1 calc R U . . .
C33A C 1.1044(2) 0.92756(15) 0.45894(15) 0.0376(6) Uani 1 1 d . . . . .
H33A H 1.0692 0.9566 0.4892 0.045 Uiso 1 1 calc R U . . .
C34A C 1.2211(2) 0.93332(14) 0.47882(14) 0.0321(5) Uani 1 1 d . . . . .
C35A C 1.2680(2) 0.88668(14) 0.43454(14) 0.0330(5) Uani 1 1 d . . . . .
H35A H 1.3474 0.8880 0.4478 0.040 Uiso 1 1 calc R U . . .
C36A C 1.2017(2) 0.83853(14) 0.37164(14) 0.0316(5) Uani 1 1 d . . . . .
H36A H 1.2359 0.8066 0.3432 0.038 Uiso 1 1 calc R U . . .
C37A C 1.3003(2) 0.99015(16) 0.54440(15) 0.0406(6) Uani 1 1 d . . . . .
H37A H 1.3553 0.9622 0.5659 0.049 Uiso 1 1 calc R U . . .
C38A C 1.2386(3) 1.0175(2) 0.59958(17) 0.0546(8) Uani 1 1 d . . . . .
H38A H 1.2952 1.0536 0.6398 0.065 Uiso 1 1 calc R U . . .
H38B H 1.1831 1.0446 0.5799 0.065 Uiso 1 1 calc R U . . .
H38C H 1.1977 0.9719 0.6147 0.065 Uiso 1 1 calc R U . . .
C39A C 1.3717(3) 1.0605(2) 0.5234(2) 0.0612(9) Uani 1 1 d . . . . .
H39A H 1.4109 1.0418 0.4878 0.073 Uiso 1 1 calc R U . . .
H39B H 1.3206 1.0909 0.5045 0.073 Uiso 1 1 calc R U . . .
H39C H 1.4292 1.0939 0.5646 0.073 Uiso 1 1 calc R U . . .
C41A C 0.9739(2) 0.91483(14) 0.24844(14) 0.0311(5) Uani 1 1 d . . . . .
C42A C 0.8795(2) 0.94752(14) 0.23973(13) 0.0312(5) Uani 1 1 d . . . . .
H42A H 0.8035 0.9137 0.2256 0.037 Uiso 1 1 calc R U . . .
C43A C 0.8943(2) 1.02845(14) 0.25128(14) 0.0331(5) Uani 1 1 d . . . . .
H43A H 0.8281 1.0486 0.2460 0.040 Uiso 1 1 calc R U . . .
C44A C 1.0027(2) 1.08026(14) 0.27015(14) 0.0313(5) Uani 1 1 d . . . . .
C45A C 1.0982(2) 1.04819(15) 0.27703(15) 0.0343(6) Uani 1 1 d . . . . .
H45A H 1.1739 1.0823 0.2891 0.041 Uiso 1 1 calc R U . . .
C46A C 1.0838(2) 0.96792(15) 0.26656(15) 0.0357(6) Uani 1 1 d . . . . .
H46A H 1.1502 0.9481 0.2718 0.043 Uiso 1 1 calc R U . . .
C47A C 1.0184(2) 1.16881(15) 0.28637(17) 0.0416(6) Uani 1 1 d . . . . .
H47A H 0.9425 1.1787 0.2673 0.050 Uiso 1 1 calc R U . . .
C48A C 1.0490(3) 1.20072(19) 0.36502(19) 0.0608(9) Uani 1 1 d . . . . .
H48A H 1.0589 1.2577 0.3749 0.073 Uiso 1 1 calc R U . . .
H48B H 0.9868 1.1757 0.3853 0.073 Uiso 1 1 calc R U . . .
H48C H 1.1211 1.1893 0.3856 0.073 Uiso 1 1 calc R U . . .
C49A C 1.1079(3) 1.21275(16) 0.25223(19) 0.0491(7) Uani 1 1 d . . . . .
H49A H 1.0867 1.1914 0.2016 0.059 Uiso 1 1 calc R U . . .
H49B H 1.1101 1.2687 0.2616 0.059 Uiso 1 1 calc R U . . .
H49C H 1.1841 1.2063 0.2717 0.059 Uiso 1 1 calc R U . . .
C50A C 0.7062(2) 0.66473(16) 0.15828(16) 0.0396(6) Uani 1 1 d . . . . .
H50A H 0.7100 0.6299 0.1925 0.048 Uiso 1 1 calc R U . . .
C51A C 0.6978(2) 0.74264(16) 0.17310(16) 0.0367(6) Uani 1 1 d . . . . .
H51A H 0.6935 0.7724 0.2194 0.044 Uiso 1 1 calc R U . . .
C52A C 0.6784(2) 0.76685(19) 0.10895(17) 0.0456(7) Uani 1 1 d . . . . .
H52A H 0.6575 0.8165 0.1023 0.055 Uiso 1 1 calc R U . . .
C53A C 0.6731(2) 0.7032(2) 0.05505(18) 0.0519(8) Uani 1 1 d . . . . .
H53A H 0.6491 0.7005 0.0037 0.062 Uiso 1 1 calc R U . . .
C54A C 0.6920(2) 0.64079(19) 0.08549(18) 0.0493(7) Uani 1 1 d . . . . .
H54A H 0.6839 0.5861 0.0595 0.059 Uiso 1 1 calc R U . . .
C55A C 1.0531(2) 0.75146(16) 0.07781(15) 0.0395(6) Uani 1 1 d . . . . .
H55A H 1.1109 0.7208 0.0887 0.047 Uiso 1 1 calc R U . . .
C56A C 1.0636(2) 0.82976(16) 0.11048(17) 0.0439(7) Uani 1 1 d . . . . .
H56A H 1.1296 0.8641 0.1485 0.053 Uiso 1 1 calc R U . . .
C57A C 0.9739(3) 0.85415(19) 0.0731(2) 0.0560(9) Uani 1 1 d . . . . .
H57A H 0.9655 0.9091 0.0804 0.067 Uiso 1 1 calc R U . . .
C58A C 0.9082(3) 0.7918(2) 0.01739(19) 0.0570(9) Uani 1 1 d . . . . .
H58A H 0.8466 0.7950 -0.0219 0.068 Uiso 1 1 calc R U . . .
C59A C 0.9572(3) 0.7281(2) 0.02114(17) 0.0479(7) Uani 1 1 d . . . . .
H59A H 0.9360 0.6782 -0.0154 0.057 Uiso 1 1 calc R U . . .
ZrB Zr 0.59363(2) 0.25824(2) 0.36235(2) 0.03169(6) Uani 1 1 d . . . . .
C1B C 0.5551(2) 0.34071(14) 0.29241(15) 0.0324(5) Uani 1 1 d . . . . .
C2B C 0.4794(2) 0.30052(14) 0.23067(14) 0.0302(5) Uani 1 1 d . . . . .
C3B C 0.4406(2) 0.21284(14) 0.21580(14) 0.0304(5) Uani 1 1 d . . . . .
C4B C 0.4736(2) 0.17383(14) 0.26624(14) 0.0328(5) Uani 1 1 d . . . . .
C11B C 0.5857(2) 0.42751(14) 0.31699(14) 0.0328(5) Uani 1 1 d . . . . .
C12B C 0.5021(2) 0.46981(16) 0.31833(16) 0.0417(6) Uani 1 1 d . . . . .
H12B H 0.4231 0.4428 0.2997 0.050 Uiso 1 1 calc R U . . .
C13B C 0.5313(3) 0.54965(17) 0.34593(18) 0.0474(7) Uani 1 1 d . . . . .
H13B H 0.4718 0.5762 0.3449 0.057 Uiso 1 1 calc R U . . .
C14B C 0.6446(3) 0.59236(16) 0.37501(17) 0.0437(7) Uani 1 1 d . . . . .
C15B C 0.7284(3) 0.55123(17) 0.37416(18) 0.0478(7) Uani 1 1 d . . . . .
H15B H 0.8072 0.5788 0.3930 0.057 Uiso 1 1 calc R U . . .
C16B C 0.7003(2) 0.47051(16) 0.34647(16) 0.0402(6) Uani 1 1 d . . . . .
H16B H 0.7601 0.4442 0.3476 0.048 Uiso 1 1 calc R U . . .
C17B C 0.6720(3) 0.68121(17) 0.4031(2) 0.0554(8) Uani 1 1 d . . . . .
H17B H 0.6008 0.6934 0.4151 0.066 Uiso 1 1 calc R U . . .
C18B C 0.7681(3) 0.71226(19) 0.46738(19) 0.0610(9) Uani 1 1 d . . . . .
H18D H 0.7494 0.6850 0.5042 0.073 Uiso 1 1 calc R U . . .
H18E H 0.8399 0.7033 0.4564 0.073 Uiso 1 1 calc R U . . .
H18F H 0.7779 0.7688 0.4836 0.073 Uiso 1 1 calc R U . . .
C19B C 0.6998(5) 0.7224(2) 0.3466(2) 0.0794(13) Uani 1 1 d . . . . .
H19D H 0.6366 0.7019 0.3047 0.095 Uiso 1 1 calc R U . . .
H19E H 0.7095 0.7790 0.3626 0.095 Uiso 1 1 calc R U . . .
H19F H 0.7715 0.7135 0.3354 0.095 Uiso 1 1 calc R U . . .
C21B C 0.4302(2) 0.34471(13) 0.18058(14) 0.0307(5) Uani 1 1 d . . . . .
C22B C 0.3118(2) 0.33798(14) 0.16302(15) 0.0338(5) Uani 1 1 d . . . . .
H22B H 0.2594 0.2970 0.1746 0.041 Uiso 1 1 calc R U . . .
C23B C 0.2705(2) 0.39048(15) 0.12893(14) 0.0341(5) Uani 1 1 d . . . . .
H23B H 0.1898 0.3859 0.1190 0.041 Uiso 1 1 calc R U . . .
C24B C 0.3434(2) 0.45024(14) 0.10849(14) 0.0305(5) Uani 1 1 d . . . . .
C25B C 0.4602(2) 0.45320(14) 0.12168(14) 0.0328(5) Uani 1 1 d . . . . .
H25B H 0.5116 0.4911 0.1061 0.039 Uiso 1 1 calc R U . . .
C26B C 0.5029(2) 0.40164(14) 0.15735(15) 0.0335(5) Uani 1 1 d . . . . .
H26B H 0.5833 0.4052 0.1661 0.040 Uiso 1 1 calc R U . . .
C27B C 0.2938(2) 0.51041(16) 0.07681(15) 0.0370(6) Uani 1 1 d . . . . .
H27B H 0.2243 0.4812 0.0387 0.044 Uiso 1 1 calc R U . . .
C28B C 0.2536(3) 0.56047(19) 0.1323(2) 0.0575(9) Uani 1 1 d . . . . .
H28D H 0.2215 0.5994 0.1121 0.069 Uiso 1 1 calc R U . . .
H28E H 0.1942 0.5267 0.1490 0.069 Uiso 1 1 calc R U . . .
H28F H 0.3194 0.5875 0.1716 0.069 Uiso 1 1 calc R U . . .
C29B C 0.3763(3) 0.56330(18) 0.04495(18) 0.0485(7) Uani 1 1 d . . . . .
H29D H 0.3380 0.6003 0.0257 0.058 Uiso 1 1 calc R U . . .
H29E H 0.4454 0.5926 0.0812 0.058 Uiso 1 1 calc R U . . .
H29F H 0.3985 0.5310 0.0074 0.058 Uiso 1 1 calc R U . . .
C31B C 0.3752(2) 0.16730(13) 0.14402(14) 0.0321(5) Uani 1 1 d . . . . .
C32B C 0.2753(2) 0.10727(15) 0.13514(15) 0.0363(6) Uani 1 1 d . . . . .
H32B H 0.2400 0.1024 0.1735 0.044 Uiso 1 1 calc R U . . .
C33B C 0.2265(2) 0.05439(15) 0.07136(15) 0.0365(6) Uani 1 1 d . . . . .
H33B H 0.1579 0.0144 0.0667 0.044 Uiso 1 1 calc R U . . .
C34B C 0.2763(2) 0.05906(15) 0.01429(15) 0.0337(5) Uani 1 1 d . . . . .
C35B C 0.3730(2) 0.12121(15) 0.02256(15) 0.0354(6) Uani 1 1 d . . . . .
H35B H 0.4073 0.1267 -0.0161 0.043 Uiso 1 1 calc R U . . .
C36B C 0.4207(2) 0.17514(14) 0.08541(15) 0.0342(5) Uani 1 1 d . . . . .
H36B H 0.4850 0.2179 0.0887 0.041 Uiso 1 1 calc R U . . .
C37B C 0.2330(3) -0.00250(16) -0.05401(16) 0.0420(6) Uani 1 1 d . . . . .
H37B H 0.2325 0.0259 -0.0932 0.050 Uiso 1 1 calc R U . . .
C38B C 0.1113(3) -0.05462(18) -0.06404(19) 0.0524(8) Uani 1 1 d . . . . .
H38D H 0.0902 -0.0924 -0.1091 0.063 Uiso 1 1 calc R U . . .
H38E H 0.1088 -0.0830 -0.0261 0.063 Uiso 1 1 calc R U . . .
H38F H 0.0566 -0.0219 -0.0633 0.063 Uiso 1 1 calc R U . . .
C39B C 0.3178(3) -0.0533(2) -0.0596(2) 0.0638(10) Uani 1 1 d . . . . .
H39D H 0.2901 -0.0931 -0.1036 0.077 Uiso 1 1 calc R U . . .
H39E H 0.3939 -0.0201 -0.0588 0.077 Uiso 1 1 calc R U . . .
H39F H 0.3238 -0.0794 -0.0201 0.077 Uiso 1 1 calc R U . . .
C41B C 0.4592(2) 0.08771(14) 0.25165(15) 0.0357(6) Uani 1 1 d . . . . .
C42B C 0.4162(2) 0.04055(16) 0.29493(16) 0.0405(6) Uani 1 1 d . . . . .
H42B H 0.3917 0.0635 0.3343 0.049 Uiso 1 1 calc R U . . .
C43B C 0.4087(3) -0.04001(18) 0.2812(2) 0.0566(9) Uani 1 1 d . . . . .
H43B H 0.3756 -0.0710 0.3104 0.068 Uiso 1 1 calc R U . . .
C44B C 0.4479(4) -0.07600(19) 0.2265(2) 0.0729(12) Uani 1 1 d D . . . .
C45B C 0.4950(4) -0.0285(2) 0.1852(2) 0.0749(13) Uani 1 1 d . . . . .
H45B H 0.5250 -0.0508 0.1481 0.090 Uiso 1 1 calc R U . . .
C46B C 0.4993(3) 0.05036(18) 0.19700(18) 0.0527(8) Uani 1 1 d . . . . .
H46B H 0.5307 0.0806 0.1668 0.063 Uiso 1 1 calc R U . . .
C47B C 0.4600(4) -0.1616(3) 0.2093(3) 0.0337(11) Uiso 0.5 1 d D . P A 1
H47B H 0.5437 -0.1606 0.2172 0.040 Uiso 0.5 1 calc R U P A 1
C48B C 0.4031(9) -0.2101(6) 0.2561(5) 0.086(3) Uiso 0.5 1 d D . P A 1
H48D H 0.4114 -0.2638 0.2449 0.103 Uiso 0.5 1 calc R U P A 1
H48E H 0.4407 -0.1862 0.3053 0.103 Uiso 0.5 1 calc R U P A 1
H48F H 0.3210 -0.2115 0.2481 0.103 Uiso 0.5 1 calc R U P A 1
C49B C 0.3999(11) -0.1980(9) 0.1308(4) 0.0836(19) Uiso 0.5 1 d D U P A 1
H49D H 0.4370 -0.1665 0.1014 0.100 Uiso 0.5 1 calc R U P A 1
H49E H 0.4069 -0.2519 0.1186 0.100 Uiso 0.5 1 calc R U P A 1
H49F H 0.3180 -0.1985 0.1230 0.100 Uiso 0.5 1 calc R U P A 1
C47C C 0.3867(8) -0.1680(4) 0.2116(4) 0.089(3) Uiso 0.5 1 d D . P A 2
H47C H 0.3071 -0.1748 0.2202 0.106 Uiso 0.5 1 calc R U P A 2
C48C C 0.4615(6) -0.1981(4) 0.2691(4) 0.0538(16) Uiso 0.5 1 d D . P A 2
H48G H 0.4616 -0.1694 0.3157 0.065 Uiso 0.5 1 calc R U P A 2
H48H H 0.4285 -0.2544 0.2645 0.065 Uiso 0.5 1 calc R U P A 2
H48I H 0.5409 -0.1892 0.2628 0.065 Uiso 0.5 1 calc R U P A 2
C49C C 0.3771(11) -0.2066(9) 0.1354(5) 0.0836(19) Uiso 0.5 1 d D U P A 2
H49G H 0.3289 -0.1835 0.1044 0.100 Uiso 0.5 1 calc R U P A 2
H49H H 0.4543 -0.1980 0.1256 0.100 Uiso 0.5 1 calc R U P A 2
H49I H 0.3419 -0.2632 0.1273 0.100 Uiso 0.5 1 calc R U P A 2
C50B C 0.4341(3) 0.30580(18) 0.40669(17) 0.0460(7) Uani 1 1 d . . . . .
H50B H 0.3760 0.3271 0.3791 0.055 Uiso 1 1 calc R U . . .
C51B C 0.4181(2) 0.22735(17) 0.41267(16) 0.0431(6) Uani 1 1 d . . . . .
H51B H 0.3465 0.1839 0.3911 0.052 Uiso 1 1 calc R U . . .
C52B C 0.5132(3) 0.22328(19) 0.46232(17) 0.0480(7) Uani 1 1 d . . . . .
H52B H 0.5200 0.1767 0.4828 0.058 Uiso 1 1 calc R U . . .
C53B C 0.5864(3) 0.3006(2) 0.48786(17) 0.0520(8) Uani 1 1 d . . . . .
H53B H 0.6541 0.3175 0.5288 0.062 Uiso 1 1 calc R U . . .
C54B C 0.5362(3) 0.35084(18) 0.45310(18) 0.0507(7) Uani 1 1 d . . . . .
H54B H 0.5634 0.4095 0.4643 0.061 Uiso 1 1 calc R U . . .
C55B C 0.7825(2) 0.28610(17) 0.32523(17) 0.0434(7) Uani 1 1 d . . . . .
H55B H 0.8083 0.3271 0.2989 0.052 Uiso 1 1 calc R U . . .
C56B C 0.7284(2) 0.20629(17) 0.29557(19) 0.0467(7) Uani 1 1 d . . . . .
H56B H 0.7088 0.1811 0.2445 0.056 Uiso 1 1 calc R U . . .
C57B C 0.7228(3) 0.16629(19) 0.3503(2) 0.0553(9) Uani 1 1 d . . . . .
H57B H 0.6982 0.1079 0.3446 0.066 Uiso 1 1 calc R U . . .
C58B C 0.7721(3) 0.2210(2) 0.4138(2) 0.0562(9) Uani 1 1 d . . . . .
H58B H 0.7899 0.2081 0.4609 0.067 Uiso 1 1 calc R U . . .
C59B C 0.8082(2) 0.29612(19) 0.39865(18) 0.0473(7) Uani 1 1 d . . . . .
H59B H 0.8569 0.3449 0.4330 0.057 Uiso 1 1 calc R U . . .

loop_
_atom_site_aniso_label
_atom_site_aniso_U_11
_atom_site_aniso_U_22
_atom_site_aniso_U_33
_atom_site_aniso_U_23
_atom_site_aniso_U_13
_atom_site_aniso_U_12
ZrA 0.02826(10) 0.02802(10) 0.03011(12) 0.00885(8) 0.00691(8) 0.00695(7)
C1A 0.0322(11) 0.0275(12) 0.0327(14) 0.0083(10) 0.0098(10) 0.0086(9)
C2A 0.0279(11) 0.0248(11) 0.0322(14) 0.0077(9) 0.0096(10) 0.0082(9)
C3A 0.0257(10) 0.0251(11) 0.0336(14) 0.0072(10) 0.0063(10) 0.0068(9)
C4A 0.0278(11) 0.0239(11) 0.0363(15) 0.0056(10) 0.0064(10) 0.0060(9)
C11A 0.0317(11) 0.0259(12) 0.0286(14) 0.0058(9) 0.0034(10) 0.0085(9)
C12A 0.0443(14) 0.0296(12) 0.0324(15) 0.0070(10) 0.0119(11) 0.0078(11)
C13A 0.0418(14) 0.0283(13) 0.0417(17) 0.0116(11) 0.0113(12) 0.0066(11)
C14A 0.0345(12) 0.0276(12) 0.0431(17) 0.0070(11) 0.0077(11) 0.0097(10)
C15A 0.0415(13) 0.0348(13) 0.0356(16) 0.0036(11) 0.0120(11) 0.0126(11)
C16A 0.0401(13) 0.0287(12) 0.0361(15) 0.0091(10) 0.0114(11) 0.0092(10)
C17A 0.0503(16) 0.0279(13) 0.0528(19) 0.0046(12) 0.0201(14) 0.0102(11)
C18A 0.0511(17) 0.0290(14) 0.089(3) 0.0047(15) 0.0136(17) 0.0034(13)
C19A 0.0608(19) 0.0397(17) 0.086(3) 0.0185(17) 0.0195(19) 0.0207(15)
C21A 0.0292(11) 0.0228(11) 0.0298(14) 0.0055(9) 0.0040(9) 0.0062(9)
C22A 0.0337(12) 0.0297(12) 0.0343(15) 0.0060(10) 0.0091(10) 0.0102(9)
C23A 0.0376(13) 0.0370(13) 0.0314(15) 0.0103(11) 0.0078(11) 0.0108(11)
C24A 0.0305(11) 0.0279(12) 0.0376(16) 0.0080(10) 0.0018(10) 0.0046(10)
C25A 0.0351(12) 0.0354(13) 0.0412(16) 0.0066(11) 0.0065(11) 0.0162(10)
C26A 0.0390(13) 0.0329(13) 0.0338(15) 0.0073(10) 0.0116(11) 0.0136(10)
C27A 0.0471(15) 0.0388(15) 0.0443(18) 0.0149(12) 0.0067(13) 0.0161(12)
C28A 0.064(2) 0.0422(17) 0.080(3) 0.0277(17) 0.0225(19) 0.0140(15)
C29A 0.0629(19) 0.0558(19) 0.060(2) 0.0259(16) 0.0140(17) 0.0327(16)
C31A 0.0319(11) 0.0230(11) 0.0315(14) 0.0073(9) 0.0061(10) 0.0083(9)
C32A 0.0325(12) 0.0365(14) 0.0421(17) 0.0031(11) 0.0081(11) 0.0135(10)
C33A 0.0409(13) 0.0348(13) 0.0384(16) 0.0029(11) 0.0108(11) 0.0151(11)
C34A 0.0378(12) 0.0265(12) 0.0314(15) 0.0082(10) 0.0072(11) 0.0066(10)
C35A 0.0304(11) 0.0328(13) 0.0378(15) 0.0119(11) 0.0076(10) 0.0096(10)
C36A 0.0319(11) 0.0285(11) 0.0368(15) 0.0078(10) 0.0099(10) 0.0105(9)
C37A 0.0439(14) 0.0389(15) 0.0335(16) 0.0050(11) 0.0042(12) 0.0061(12)
C38A 0.066(2) 0.0528(19) 0.0385(19) -0.0013(14) 0.0092(15) 0.0125(16)
C39A 0.067(2) 0.0447(18) 0.056(2) 0.0018(16) 0.0119(17) -0.0103(16)
C41A 0.0334(12) 0.0282(12) 0.0332(14) 0.0083(10) 0.0059(10) 0.0117(10)
C42A 0.0293(11) 0.0294(12) 0.0338(14) 0.0053(10) 0.0049(10) 0.0080(9)
C43A 0.0325(12) 0.0334(12) 0.0364(15) 0.0077(10) 0.0067(10) 0.0154(10)
C44A 0.0372(12) 0.0260(12) 0.0324(14) 0.0064(10) 0.0074(10) 0.0119(10)
C45A 0.0307(12) 0.0280(12) 0.0422(16) 0.0081(11) 0.0053(11) 0.0058(10)
C46A 0.0307(12) 0.0308(13) 0.0467(17) 0.0099(11) 0.0055(11) 0.0119(10)
C47A 0.0387(13) 0.0276(13) 0.058(2) 0.0055(12) 0.0081(13) 0.0138(11)
C48A 0.073(2) 0.0415(17) 0.062(2) -0.0103(15) 0.0170(18) 0.0176(16)
C49A 0.0513(16) 0.0305(14) 0.066(2) 0.0142(13) 0.0132(15) 0.0105(12)
C50A 0.0282(11) 0.0384(14) 0.0531(19) 0.0137(12) 0.0125(11) 0.0052(10)
C51A 0.0288(11) 0.0436(14) 0.0419(16) 0.0122(12) 0.0123(11) 0.0121(10)
C52A 0.0325(13) 0.0581(18) 0.0516(19) 0.0210(15) 0.0081(12) 0.0175(12)
C53A 0.0304(13) 0.077(2) 0.0419(19) 0.0124(16) 0.0003(12) 0.0073(14)
C54A 0.0345(13) 0.0477(17) 0.052(2) -0.0065(14) 0.0075(13) -0.0015(12)
C55A 0.0335(12) 0.0440(14) 0.0456(18) 0.0124(12) 0.0174(12) 0.0107(11)
C56A 0.0427(14) 0.0392(14) 0.0510(19) 0.0122(13) 0.0225(13) 0.0019(11)
C57A 0.068(2) 0.0471(17) 0.078(3) 0.0395(18) 0.0426(19) 0.0248(16)
C58A 0.0526(18) 0.086(3) 0.048(2) 0.0386(19) 0.0199(16) 0.0237(17)
C59A 0.0469(15) 0.0603(19) 0.0376(18) 0.0094(14) 0.0172(13) 0.0111(14)
ZrB 0.03176(11) 0.03057(11) 0.03396(13) 0.00965(9) 0.00670(8) 0.00934(8)
C1B 0.0316(11) 0.0263(12) 0.0391(16) 0.0079(10) 0.0071(10) 0.0073(9)
C2B 0.0303(11) 0.0253(12) 0.0353(15) 0.0076(10) 0.0083(10) 0.0065(9)
C3B 0.0318(11) 0.0245(11) 0.0342(15) 0.0050(10) 0.0077(10) 0.0070(9)
C4B 0.0355(12) 0.0257(12) 0.0379(15) 0.0065(10) 0.0102(11) 0.0082(10)
C11B 0.0380(13) 0.0266(12) 0.0321(15) 0.0065(10) 0.0055(11) 0.0065(10)
C12B 0.0371(13) 0.0315(14) 0.0506(19) 0.0008(12) 0.0038(12) 0.0077(11)
C13B 0.0474(15) 0.0344(15) 0.057(2) 0.0025(13) 0.0051(14) 0.0159(12)
C14B 0.0524(16) 0.0300(14) 0.0436(18) 0.0047(12) 0.0065(13) 0.0068(12)
C15B 0.0392(14) 0.0347(15) 0.058(2) 0.0042(13) 0.0003(13) -0.0001(11)
C16B 0.0371(13) 0.0331(13) 0.0467(18) 0.0072(12) 0.0038(12) 0.0077(11)
C17B 0.064(2) 0.0308(15) 0.066(2) 0.0056(14) 0.0121(17) 0.0085(14)
C18B 0.076(2) 0.0420(16) 0.056(2) -0.0032(15) 0.0162(18) 0.0063(16)
C19B 0.125(4) 0.044(2) 0.059(3) 0.0140(17) 0.010(2) 0.008(2)
C21B 0.0343(12) 0.0227(11) 0.0333(15) 0.0046(9) 0.0060(10) 0.0063(9)
C22B 0.0310(12) 0.0303(12) 0.0369(15) 0.0091(11) 0.0067(10) 0.0011(9)
C23B 0.0254(11) 0.0354(13) 0.0363(15) 0.0056(11) 0.0025(10) 0.0031(10)
C24B 0.0332(12) 0.0273(12) 0.0293(14) 0.0043(10) 0.0049(10) 0.0081(10)
C25B 0.0340(12) 0.0291(12) 0.0375(15) 0.0100(10) 0.0117(11) 0.0077(10)
C26B 0.0292(11) 0.0306(12) 0.0425(16) 0.0088(11) 0.0099(10) 0.0096(10)
C27B 0.0336(12) 0.0363(14) 0.0407(17) 0.0121(12) 0.0023(11) 0.0105(11)
C28B 0.063(2) 0.0462(18) 0.075(3) 0.0150(16) 0.0228(18) 0.0295(16)
C29B 0.0520(17) 0.0418(16) 0.058(2) 0.0252(15) 0.0120(15) 0.0147(13)
C31B 0.0378(12) 0.0238(11) 0.0338(15) 0.0062(10) 0.0065(11) 0.0076(9)
C32B 0.0389(13) 0.0318(12) 0.0374(16) 0.0053(11) 0.0128(11) 0.0060(10)
C33B 0.0365(12) 0.0297(12) 0.0399(16) 0.0056(10) 0.0092(11) 0.0027(10)
C34B 0.0395(13) 0.0273(12) 0.0338(15) 0.0072(10) 0.0048(11) 0.0102(10)
C35B 0.0430(13) 0.0334(13) 0.0328(15) 0.0118(11) 0.0121(11) 0.0100(11)
C36B 0.0352(12) 0.0282(11) 0.0384(16) 0.0115(11) 0.0091(11) 0.0029(10)
C37B 0.0567(17) 0.0324(14) 0.0322(16) 0.0061(11) 0.0066(13) 0.0055(12)
C38B 0.0584(18) 0.0373(16) 0.048(2) -0.0011(13) 0.0021(15) 0.0014(14)
C39B 0.069(2) 0.0505(19) 0.066(3) -0.0097(17) 0.0223(18) 0.0150(17)
C41B 0.0428(13) 0.0260(12) 0.0384(16) 0.0075(10) 0.0084(11) 0.0095(10)
C42B 0.0430(14) 0.0327(14) 0.0464(18) 0.0112(12) 0.0106(12) 0.0087(11)
C43B 0.070(2) 0.0321(15) 0.066(2) 0.0193(15) 0.0140(18) 0.0052(14)
C44B 0.127(4) 0.0310(16) 0.059(3) 0.0095(15) 0.017(2) 0.0218(19)
C45B 0.145(4) 0.0441(19) 0.053(2) 0.0121(16) 0.037(2) 0.047(2)
C46B 0.086(2) 0.0383(16) 0.045(2) 0.0119(13) 0.0264(17) 0.0277(16)
C50B 0.0500(16) 0.0466(16) 0.0468(19) 0.0075(13) 0.0176(14) 0.0201(13)
C51B 0.0344(13) 0.0462(15) 0.0464(18) 0.0033(13) 0.0148(12) 0.0067(11)
C52B 0.0508(16) 0.0517(18) 0.0455(19) 0.0194(14) 0.0173(14) 0.0101(14)
C53B 0.0477(16) 0.066(2) 0.0328(17) 0.0045(14) 0.0074(13) 0.0007(15)
C54B 0.0632(19) 0.0407(15) 0.0464(19) 0.0026(13) 0.0225(15) 0.0073(14)
C55B 0.0357(13) 0.0475(15) 0.059(2) 0.0263(14) 0.0195(13) 0.0174(12)
C56B 0.0415(14) 0.0482(16) 0.059(2) 0.0125(14) 0.0188(14) 0.0221(13)
C57B 0.0469(16) 0.0472(17) 0.088(3) 0.0326(17) 0.0213(17) 0.0263(14)
C58B 0.0412(15) 0.075(2) 0.068(2) 0.045(2) 0.0119(15) 0.0250(15)
C59B 0.0326(13) 0.0571(18) 0.050(2) 0.0141(15) 0.0029(13) 0.0110(12)

loop_
_atom_type_symbol
_atom_type_description
_atom_type_scat_dispersion_real
_atom_type_scat_dispersion_imag
_atom_type_scat_source
C C 0.0181 0.0091 'International Tables Vol C Tables 4.2.6.8 and 6.1.1.4'
H H 0.0000 0.0000 'International Tables Vol C Tables 4.2.6.8 and 6.1.1.4'
Zr Zr -0.1862 2.2449 'International Tables Vol C Tables 4.2.6.8 and 6.1.1.4'

loop_
_geom_angle_atom_site_label_1
_geom_angle_atom_site_label_2
_geom_angle_atom_site_label_3
_geom_angle
C4A ZrA C1A 77.50(9)
C4A ZrA C52A 100.80(10)
C1A ZrA C52A 129.44(9)
C4A ZrA C59A 129.62(10)
C1A ZrA C59A 100.72(10)
C52A ZrA C59A 116.29(10)
C4A ZrA C51A 81.84(9)
C1A ZrA C51A 99.17(9)
C52A ZrA C51A 32.87(9)
C59A ZrA C51A 145.79(10)
C4A ZrA C58A 120.98(11)
C1A ZrA C58A 132.66(10)
C52A ZrA C58A 92.11(11)
C59A ZrA C58A 32.63(11)
C51A ZrA C58A 124.96(10)
C4A ZrA C57A 88.49(11)
C1A ZrA C57A 129.86(10)
C52A ZrA C57A 100.28(10)
C59A ZrA C57A 53.75(11)
C51A ZrA C57A 126.44(9)
C58A ZrA C57A 32.51(12)
C4A ZrA C55A 99.91(9)
C1A ZrA C55A 81.53(9)
C52A ZrA C55A 145.88(10)
C59A ZrA C55A 32.47(10)
C51A ZrA C55A 178.22(9)
C58A ZrA C55A 53.88(10)
C57A ZrA C55A 53.55(9)
C4A ZrA C54A 130.95(10)
C1A ZrA C54A 88.72(10)
C52A ZrA C54A 54.01(11)
C59A ZrA C54A 98.99(11)
C51A ZrA C54A 53.93(10)
C58A ZrA C54A 103.01(12)
C57A ZrA C54A 132.84(12)
C55A ZrA C54A 124.56(10)
C4A ZrA C53A 132.80(10)
C1A ZrA C53A 121.03(10)
C52A ZrA C53A 32.64(11)
C59A ZrA C53A 91.83(11)
C51A ZrA C53A 54.00(10)
C58A ZrA C53A 80.14(11)
C57A ZrA C53A 103.84(12)
C55A ZrA C53A 124.24(11)
C54A ZrA C53A 32.31(11)
C4A ZrA C50A 98.66(9)
C1A ZrA C50A 76.01(9)
C52A ZrA C50A 54.03(9)
C59A ZrA C50A 130.27(10)
C51A ZrA C50A 32.46(8)
C58A ZrA C50A 133.15(11)
C57A ZrA C50A 154.13(10)
C55A ZrA C50A 146.85(9)
C54A ZrA C50A 32.45(10)
C53A ZrA C50A 53.65(10)
C4A ZrA C56A 76.24(9)
C1A ZrA C56A 97.69(9)
C52A ZrA C56A 131.52(10)
C59A ZrA C56A 53.85(10)
C51A ZrA C56A 148.62(9)
C58A ZrA C56A 53.90(11)
C57A ZrA C56A 32.30(11)
C55A ZrA C56A 32.43(9)
C54A ZrA C56A 152.77(10)
C53A ZrA C56A 133.58(11)
C50A ZrA C56A 172.76(10)
C2A C1A C11A 123.2(2)
C2A C1A ZrA 111.41(17)
C11A C1A ZrA 124.27(17)
C1A C2A C3A 120.0(2)
C1A C2A C21A 120.3(2)
C3A C2A C21A 119.7(2)
C4A C3A C2A 119.2(2)
C4A C3A C31A 121.0(2)
C2A C3A C31A 119.8(2)
C3A C4A C41A 123.2(2)
C3A C4A ZrA 111.74(17)
C41A C4A ZrA 123.70(18)
C16A C11A C12A 116.5(2)
C16A C11A C1A 121.9(2)
C12A C11A C1A 121.5(2)
C13A C12A C11A 121.4(3)
C12A C13A C14A 121.5(3)
C15A C14A C13A 117.3(2)
C15A C14A C17A 121.3(3)
C13A C14A C17A 121.4(2)
C14A C15A C16A 121.4(3)
C15A C16A C11A 121.9(2)
C19A C17A C14A 111.2(3)
C19A C17A C18A 110.8(3)
C14A C17A C18A 111.9(2)
C22A C21A C26A 117.3(2)
C22A C21A C2A 122.4(2)
C26A C21A C2A 120.1(2)
C21A C22A C23A 120.8(2)
C22A C23A C24A 121.7(2)
C25A C24A C23A 117.5(2)
C25A C24A C27A 123.8(2)
C23A C24A C27A 118.6(2)
C24A C25A C26A 120.9(2)
C25A C26A C21A 121.6(2)
C29A C27A C24A 114.4(3)
C29A C27A C28A 109.6(3)
C24A C27A C28A 109.2(2)
C36A C31A C32A 117.3(2)
C36A C31A C3A 122.0(2)
C32A C31A C3A 120.6(2)
C33A C32A C31A 121.3(2)
C34A C33A C32A 121.3(2)
C33A C34A C35A 117.4(2)
C33A C34A C37A 123.2(2)
C35A C34A C37A 119.3(2)
C36A C35A C34A 121.7(2)
C35A C36A C31A 120.8(2)
C38A C37A C34A 114.5(2)
C38A C37A C39A 110.6(3)
C34A C37A C39A 109.2(2)
C42A C41A C46A 116.4(2)
C42A C41A C4A 122.1(2)
C46A C41A C4A 121.4(2)
C43A C42A C41A 121.5(2)
C44A C43A C42A 121.6(2)
C43A C44A C45A 117.4(2)
C43A C44A C47A 121.4(2)
C45A C44A C47A 121.2(2)
C46A C45A C44A 121.1(2)
C45A C46A C41A 121.9(2)
C48A C47A C44A 110.1(2)
C48A C47A C49A 110.7(3)
C44A C47A C49A 113.1(2)
C51A C50A C54A 108.2(3)
C51A C50A ZrA 73.26(14)
C54A C50A ZrA 73.58(16)
C50A C51A C52A 107.7(3)
C50A C51A ZrA 74.28(14)
C52A C51A ZrA 72.90(15)
C53A C52A C51A 107.9(3)
C53A C52A ZrA 74.70(16)
C51A C52A ZrA 74.23(14)
C54A C53A C52A 108.1(3)
C54A C53A ZrA 73.82(17)
C52A C53A ZrA 72.66(16)
C53A C54A C50A 108.1(3)
C53A C54A ZrA 73.88(17)
C50A C54A ZrA 73.97(15)
C59A C55A C56A 108.1(3)
C59A C55A ZrA 72.87(16)
C56A C55A ZrA 74.28(15)
C57A C56A C55A 107.4(3)
C57A C56A ZrA 73.33(16)
C55A C56A ZrA 73.29(15)
C56A C57A C58A 108.8(3)
C56A C57A ZrA 74.37(16)
C58A C57A ZrA 73.61(17)
C59A C58A C57A 107.2(3)
C59A C58A ZrA 72.96(18)
C57A C58A ZrA 73.89(18)
C55A C59A C58A 108.5(3)
C55A C59A ZrA 74.65(17)
C58A C59A ZrA 74.41(18)
C4B ZrB C1B 78.27(9)
C4B ZrB C52B 105.14(10)
C1B ZrB C52B 131.26(10)
C4B ZrB C59B 130.27(10)
C1B ZrB C59B 103.60(10)
C52B ZrB C59B 108.97(11)
C4B ZrB C53B 135.74(10)
C1B ZrB C53B 115.81(11)
C52B ZrB C53B 33.03(11)
C59B ZrB C53B 89.05(11)
C4B ZrB C58B 116.78(11)
C1B ZrB C58B 134.76(10)
C52B ZrB C58B 88.08(11)
C59B ZrB C58B 32.99(10)
C53B ZrB C58B 83.96(12)
C4B ZrB C55B 102.17(10)
C1B ZrB C55B 81.90(9)
C52B ZrB C55B 140.48(10)
C59B ZrB C55B 32.72(10)
C53B ZrB C55B 120.72(11)
C58B ZrB C55B 53.94(10)
C4B ZrB C51B 82.39(9)
C1B ZrB C51B 104.24(9)
C52B ZrB C51B 32.62(10)
C59B ZrB C51B 140.80(11)
C53B ZrB C51B 53.92(10)
C58B ZrB C51B 119.42(11)
C55B ZrB C51B 173.10(10)
C4B ZrB C56B 76.18(10)
C1B ZrB C56B 95.13(10)
C52B ZrB C56B 133.35(10)
C59B ZrB C56B 54.09(11)
C53B ZrB C56B 137.44(11)
C58B ZrB C56B 53.66(12)
C55B ZrB C56B 32.35(10)
C51B ZrB C56B 147.46(10)
C4B ZrB C50B 94.41(10)
C1B ZrB C50B 77.58(10)
C52B ZrB C50B 53.74(10)
C59B ZrB C50B 135.02(11)
C53B ZrB C50B 53.30(11)
C58B ZrB C50B 136.87(12)
C55B ZrB C50B 150.34(10)
C51B ZrB C50B 32.25(9)
C56B ZrB C50B 169.23(11)
C4B ZrB C57B 84.82(11)
C1B ZrB C57B 127.39(10)
C52B ZrB C57B 101.16(11)
C59B ZrB C57B 54.08(11)
C53B ZrB C57B 111.00(12)
C58B ZrB C57B 32.26(12)
C55B ZrB C57B 53.57(9)
C51B ZrB C57B 122.46(10)
C56B ZrB C57B 32.26(10)
C50B ZrB C57B 153.84(10)
C4B ZrB C54B 126.19(10)
C1B ZrB C54B 84.27(10)
C52B ZrB C54B 53.91(10)
C59B ZrB C54B 103.18(11)
C53B ZrB C54B 32.18(11)
C58B ZrB C54B 111.61(13)
C55B ZrB C54B 125.24(10)
C51B ZrB C54B 53.37(10)
C56B ZrB C54B 156.56(11)
C50B ZrB C54B 31.86(10)
C57B ZrB C54B 142.10(12)
C2B C1B C11B 123.9(2)
C2B C1B ZrB 111.10(17)
C11B C1B ZrB 123.52(19)
C1B C2B C3B 119.6(2)
C1B C2B C21B 119.9(2)
C3B C2B C21B 120.4(2)
C4B C3B C2B 119.7(2)
C4B C3B C31B 119.8(2)
C2B C3B C31B 120.2(2)
C3B C4B C41B 123.0(2)
C3B C4B ZrB 111.08(17)
C41B C4B ZrB 123.83(18)
C12B C11B C16B 116.2(2)
C12B C11B C1B 122.4(2)
C16B C11B C1B 121.1(2)
C13B C12B C11B 121.8(3)
C12B C13B C14B 122.1(3)
C13B C14B C15B 116.8(3)
C13B C14B C17B 119.7(3)
C15B C14B C17B 123.5(3)
C14B C15B C16B 121.8(3)
C15B C16B C11B 121.2(3)
C19B C17B C18B 109.9(3)
C19B C17B C14B 109.1(3)
C18B C17B C14B 114.2(3)
C22B C21B C26B 117.7(2)
C22B C21B C2B 121.3(2)
C26B C21B C2B 120.5(2)
C23B C22B C21B 120.4(2)
C22B C23B C24B 122.2(2)
C25B C24B C23B 117.2(2)
C25B C24B C27B 123.2(2)
C23B C24B C27B 119.5(2)
C24B C25B C26B 121.0(2)
C25B C26B C21B 121.3(2)
C24B C27B C28B 109.2(2)
C24B C27B C29B 114.5(2)
C28B C27B C29B 109.7(3)
C32B C31B C36B 117.5(2)
C32B C31B C3B 120.5(2)
C36B C31B C3B 121.3(2)
C33B C32B C31B 121.3(2)
C34B C33B C32B 121.0(2)
C33B C34B C35B 117.4(2)
C33B C34B C37B 122.6(2)
C35B C34B C37B 119.9(2)
C36B C35B C34B 121.9(2)
C35B C36B C31B 120.6(2)
C34B C37B C38B 114.7(3)
C34B C37B C39B 109.2(3)
C38B C37B C39B 109.9(3)
C42B C41B C46B 116.0(2)
C42B C41B C4B 122.6(3)
C46B C41B C4B 121.2(3)
C41B C42B C43B 121.0(3)
C44B C43B C42B 122.1(3)
C45B C44B C43B 116.9(3)
C45B C44B C47B 113.9(4)
C43B C44B C47B 128.8(4)
C45B C44B C47C 132.6(5)
C43B C44B C47C 106.6(5)
C46B C45B C44B 121.3(3)
C45B C46B C41B 122.6(3)
C48B C47B C44B 110.2(5)
C48B C47B C49B 110.2(8)
C44B C47B C49B 107.9(7)
C49C C47C C48C 116.5(8)
C49C C47C C44B 110.2(8)
C48C C47C C44B 104.0(5)
C54B C50B C51B 108.9(3)
C54B C50B ZrB 74.57(17)
C51B C50B ZrB 73.43(16)
C50B C51B C52B 107.7(3)
C50B C51B ZrB 74.32(16)
C52B C51B ZrB 72.43(16)
C51B C52B C53B 107.5(3)
C51B C52B ZrB 74.95(17)
C53B C52B ZrB 74.41(18)
C54B C53B C52B 107.8(3)
C54B C53B ZrB 75.16(18)
C52B C53B ZrB 72.56(18)
C50B C54B C53B 108.1(3)
C50B C54B ZrB 73.57(17)
C53B C54B ZrB 72.65(18)
C56B C55B C59B 108.2(3)
C56B C55B ZrB 74.23(15)
C59B C55B ZrB 72.47(16)
C57B C56B C55B 108.1(3)
C57B C56B ZrB 73.95(17)
C55B C56B ZrB 73.43(16)
C58B C57B C56B 108.3(3)
C58B C57B ZrB 73.11(17)
C56B C57B ZrB 73.79(15)
C57B C58B C59B 108.0(3)
C57B C58B ZrB 74.63(17)
C59B C58B ZrB 72.62(16)
C55B C59B C58B 107.4(3)
C55B C59B ZrB 74.81(16)
C58B C59B ZrB 74.39(17)

loop_
_geom_bond_atom_site_label_1
_geom_bond_atom_site_label_2
_geom_bond_distance
ZrA C4A 2.267(3)
ZrA C1A 2.269(2)
ZrA C52A 2.489(3)
ZrA C59A 2.491(3)
ZrA C51A 2.506(2)
ZrA C58A 2.509(3)
ZrA C57A 2.513(3)
ZrA C55A 2.514(2)
ZrA C54A 2.515(3)
ZrA C53A 2.515(3)
ZrA C50A 2.519(2)
ZrA C56A 2.526(3)
C1A C2A 1.363(4)
C1A C11A 1.478(3)
C2A C3A 1.489(3)
C2A C21A 1.500(3)
C3A C4A 1.366(3)
C3A C31A 1.495(3)
C4A C41A 1.479(3)
C11A C16A 1.392(4)
C11A C12A 1.406(3)
C12A C13A 1.385(4)
C13A C14A 1.398(4)
C14A C15A 1.381(4)
C14A C17A 1.522(3)
C15A C16A 1.390(4)
C17A C19A 1.514(4)
C17A C18A 1.530(4)
C21A C22A 1.387(4)
C21A C26A 1.393(3)
C22A C23A 1.388(3)
C23A C24A 1.391(4)
C24A C25A 1.381(4)
C24A C27A 1.529(4)
C25A C26A 1.390(4)
C27A C29A 1.512(4)
C27A C28A 1.532(4)
C31A C36A 1.393(3)
C31A C32A 1.398(3)
C32A C33A 1.387(4)
C33A C34A 1.381(4)
C34A C35A 1.395(4)
C34A C37A 1.525(4)
C35A C36A 1.385(4)
C37A C38A 1.514(4)
C37A C39A 1.529(4)
C41A C42A 1.400(3)
C41A C46A 1.403(3)
C42A C43A 1.391(3)
C43A C44A 1.380(3)
C44A C45A 1.402(3)
C44A C47A 1.522(3)
C45A C46A 1.381(3)
C47A C48A 1.519(5)
C47A C49A 1.530(4)
C50A C51A 1.405(4)
C50A C54A 1.407(4)
C51A C52A 1.414(4)
C52A C53A 1.407(5)
C53A C54A 1.400(5)
C55A C59A 1.399(4)
C55A C56A 1.407(4)
C56A C57A 1.402(5)
C57A C58A 1.406(5)
C58A C59A 1.405(5)
ZrB C4B 2.259(3)
ZrB C1B 2.259(3)
ZrB C52B 2.485(3)
ZrB C59B 2.487(3)
ZrB C53B 2.509(3)
ZrB C58B 2.510(3)
ZrB C55B 2.517(3)
ZrB C51B 2.517(3)
ZrB C56B 2.527(3)
ZrB C50B 2.528(3)
ZrB C57B 2.529(3)
ZrB C54B 2.541(3)
C1B C2B 1.369(4)
C1B C11B 1.485(3)
C2B C3B 1.494(3)
C2B C21B 1.497(3)
C3B C4B 1.368(4)
C3B C31B 1.498(4)
C4B C41B 1.482(3)
C11B C12B 1.399(4)
C11B C16B 1.400(4)
C12B C13B 1.379(4)
C13B C14B 1.384(4)
C14B C15B 1.387(4)
C14B C17B 1.531(4)
C15B C16B 1.395(4)
C17B C19B 1.495(5)
C17B C18B 1.498(5)
C21B C22B 1.394(3)
C21B C26B 1.395(3)
C22B C23B 1.378(4)
C23B C24B 1.398(4)
C24B C25B 1.387(3)
C24B C27B 1.518(3)
C25B C26B 1.388(3)
C27B C28B 1.522(4)
C27B C29B 1.524(4)
C31B C32B 1.394(3)
C31B C36B 1.395(4)
C32B C33B 1.389(4)
C33B C34B 1.389(4)
C34B C35B 1.392(4)
C34B C37B 1.520(4)
C35B C36B 1.382(4)
C37B C38B 1.525(4)
C37B C39B 1.528(4)
C41B C42B 1.394(4)
C41B C46B 1.400(4)
C42B C43B 1.399(4)
C43B C44B 1.385(5)
C44B C45B 1.385(5)
C44B C47B 1.556(5)
C44B C47C 1.600(6)
C45B C46B 1.378(4)
C47B C48B 1.531(6)
C47B C49B 1.560(7)
C47C C49C 1.529(7)
C47C C48C 1.575(7)
C50B C54B 1.391(5)
C50B C51B 1.401(4)
C51B C52B 1.405(4)
C52B C53B 1.420(5)
C53B C54B 1.400(5)
C55B C56B 1.405(4)
C55B C59B 1.410(4)
C56B C57B 1.405(4)
C57B C58B 1.400(5)
C58B C59B 1.419(4)

loop_
_geom_torsion_atom_site_label_1
_geom_torsion_atom_site_label_2
_geom_torsion_atom_site_label_3
_geom_torsion_atom_site_label_4
_geom_torsion
C4A ZrA C1A C2A -0.78(17)
C52A ZrA C1A C2A -94.6(2)
C59A ZrA C1A C2A 127.74(18)
C51A ZrA C1A C2A -80.23(18)
C58A ZrA C1A C2A 120.1(2)
C57A ZrA C1A C2A 76.5(2)
C55A ZrA C1A C2A 101.42(18)
C54A ZrA C1A C2A -133.35(18)
C53A ZrA C1A C2A -133.53(18)
C50A ZrA C1A C2A -103.15(18)
C56A ZrA C1A C2A 73.21(18)
C4A ZrA C1A C11A 167.2(2)
C52A ZrA C1A C11A 73.4(2)
C59A ZrA C1A C11A -64.3(2)
C51A ZrA C1A C11A 87.8(2)
C58A ZrA C1A C11A -72.0(2)
C57A ZrA C1A C11A -115.5(2)
C55A ZrA C1A C11A -90.6(2)
C54A ZrA C1A C11A 34.6(2)
C53A ZrA C1A C11A 34.5(2)
C50A ZrA C1A C11A 64.8(2)
C56A ZrA C1A C11A -118.8(2)
C11A C1A C2A C3A -169.1(2)
ZrA C1A C2A C3A -0.9(3)
C11A C1A C2A C21A 9.4(4)
ZrA C1A C2A C21A 177.54(17)
C1A C2A C3A C4A 3.4(3)
C21A C2A C3A C4A -175.1(2)
C1A C2A C3A C31A -174.6(2)
C21A C2A C3A C31A 6.9(3)
C2A C3A C4A C41A -170.8(2)
C31A C3A C4A C41A 7.2(4)
C2A C3A C4A ZrA -3.8(3)
C31A C3A C4A ZrA 174.18(17)
C1A ZrA C4A C3A 2.45(18)
C52A ZrA C4A C3A 130.78(18)
C59A ZrA C4A C3A -91.2(2)
C51A ZrA C4A C3A 103.79(18)
C58A ZrA C4A C3A -130.12(18)
C57A ZrA C4A C3A -129.05(19)
C55A ZrA C4A C3A -76.49(19)
C54A ZrA C4A C3A 79.6(2)
C53A ZrA C4A C3A 123.40(19)
C50A ZrA C4A C3A 75.93(18)
C56A ZrA C4A C3A -98.83(19)
C1A ZrA C4A C41A 169.4(2)
C52A ZrA C4A C41A -62.3(2)
C59A ZrA C4A C41A 75.7(2)
C51A ZrA C4A C41A -89.3(2)
C58A ZrA C4A C41A 36.8(2)
C57A ZrA C4A C41A 37.9(2)
C55A ZrA C4A C41A 90.4(2)
C54A ZrA C4A C41A -113.5(2)
C53A ZrA C4A C41A -69.7(2)
C50A ZrA C4A C41A -117.1(2)
C56A ZrA C4A C41A 68.1(2)
C2A C1A C11A C16A -134.2(3)
ZrA C1A C11A C16A 59.2(3)
C2A C1A C11A C12A 49.8(3)
ZrA C1A C11A C12A -116.8(2)
C16A C11A C12A C13A 1.7(4)
C1A C11A C12A C13A 177.9(2)
C11A C12A C13A C14A -0.2(4)
C12A C13A C14A C15A -1.2(4)
C12A C13A C14A C17A 178.1(3)
C13A C14A C15A C16A 0.9(4)
C17A C14A C15A C16A -178.4(3)
C14A C15A C16A C11A 0.7(4)
C12A C11A C16A C15A -2.0(4)
C1A C11A C16A C15A -178.2(2)
C15A C14A C17A C19A 109.5(3)
C13A C14A C17A C19A -69.7(3)
C15A C14A C17A C18A -126.0(3)
C13A C14A C17A C18A 54.7(4)
C1A C2A C21A C22A -122.0(3)
C3A C2A C21A C22A 56.5(3)
C1A C2A C21A C26A 52.8(3)
C3A C2A C21A C26A -128.7(2)
C26A C21A C22A C23A -4.2(4)
C2A C21A C22A C23A 170.7(2)
C21A C22A C23A C24A 0.9(4)
C22A C23A C24A C25A 2.9(4)
C22A C23A C24A C27A -174.7(2)
C23A C24A C25A C26A -3.4(4)
C27A C24A C25A C26A 174.1(3)
C24A C25A C26A C21A 0.1(4)
C22A C21A C26A C25A 3.8(4)
C2A C21A C26A C25A -171.3(2)
C25A C24A C27A C29A 15.7(4)
C23A C24A C27A C29A -166.9(3)
C25A C24A C27A C28A -107.6(3)
C23A C24A C27A C28A 69.9(3)
C4A C3A C31A C36A -124.0(3)
C2A C3A C31A C36A 53.9(3)
C4A C3A C31A C32A 53.2(3)
C2A C3A C31A C32A -128.8(2)
C36A C31A C32A C33A 3.6(4)
C3A C31A C32A C33A -173.7(2)
C31A C32A C33A C34A 0.2(4)
C32A C33A C34A C35A -3.2(4)
C32A C33A C34A C37A 174.1(3)
C33A C34A C35A C36A 2.4(4)
C37A C34A C35A C36A -175.0(2)
C34A C35A C36A C31A 1.4(4)
C32A C31A C36A C35A -4.4(4)
C3A C31A C36A C35A 172.9(2)
C33A C34A C37A C38A 21.7(4)
C35A C34A C37A C38A -161.0(3)
C33A C34A C37A C39A -102.9(3)
C35A C34A C37A C39A 74.4(3)
C3A C4A C41A C42A -133.1(3)
ZrA C4A C41A C42A 61.4(3)
C3A C4A C41A C46A 51.8(4)
ZrA C4A C41A C46A -113.7(3)
C46A C41A C42A C43A -2.5(4)
C4A C41A C42A C43A -177.9(2)
C41A C42A C43A C44A 1.6(4)
C42A C43A C44A C45A 0.3(4)
C42A C43A C44A C47A -176.8(3)
C43A C44A C45A C46A -1.2(4)
C47A C44A C45A C46A 175.9(3)
C44A C45A C46A C41A 0.2(5)
C42A C41A C46A C45A 1.6(4)
C4A C41A C46A C45A 177.0(3)
C43A C44A C47A C48A 100.5(3)
C45A C44A C47A C48A -76.5(3)
C43A C44A C47A C49A -135.1(3)
C45A C44A C47A C49A 48.0(4)
C4A ZrA C50A C51A 59.53(18)
C1A ZrA C50A C51A 134.25(19)
C52A ZrA C50A C51A -37.57(17)
C59A ZrA C50A C51A -133.44(18)
C58A ZrA C50A C51A -89.4(2)
C57A ZrA C50A C51A -45.1(3)
C55A ZrA C50A C51A -176.98(17)
C54A ZrA C50A C51A -115.3(3)
C53A ZrA C50A C51A -78.30(19)
C4A ZrA C50A C54A 174.86(18)
C1A ZrA C50A C54A -110.42(19)
C52A ZrA C50A C54A 77.8(2)
C59A ZrA C50A C54A -18.1(2)
C51A ZrA C50A C54A 115.3(3)
C58A ZrA C50A C54A 25.9(2)
C57A ZrA C50A C54A 70.2(3)
C55A ZrA C50A C54A -61.6(3)
C53A ZrA C50A C54A 37.03(19)
C54A C50A C51A C52A -0.1(3)
ZrA C50A C51A C52A 65.78(18)
C54A C50A C51A ZrA -65.84(18)
C4A ZrA C51A C50A -120.59(18)
C1A ZrA C51A C50A -44.75(18)
C52A ZrA C51A C50A 114.6(3)
C59A ZrA C51A C50A 80.2(2)
C58A ZrA C51A C50A 117.1(2)
C57A ZrA C51A C50A 157.40(18)
C54A ZrA C51A C50A 36.87(17)
C53A ZrA C51A C50A 77.13(19)
C56A ZrA C51A C50A -166.43(19)
C4A ZrA C51A C52A 124.79(19)
C1A ZrA C51A C52A -159.37(18)
C59A ZrA C51A C52A -34.4(3)
C58A ZrA C51A C52A 2.5(2)
C57A ZrA C51A C52A 42.8(2)
C54A ZrA C51A C52A -77.7(2)
C53A ZrA C51A C52A -37.49(19)
C50A ZrA C51A C52A -114.6(3)
C56A ZrA C51A C52A 79.0(3)
C50A C51A C52A C53A 1.0(3)
ZrA C51A C52A C53A 67.71(19)
C50A C51A C52A ZrA -66.71(17)
C4A ZrA C52A C53A -169.94(19)
C1A ZrA C52A C53A -87.3(2)
C59A ZrA C52A C53A 45.1(2)
C51A ZrA C52A C53A -114.1(3)
C58A ZrA C52A C53A 68.0(2)
C57A ZrA C52A C53A 99.6(2)
C55A ZrA C52A C53A 63.6(3)
C54A ZrA C52A C53A -36.61(19)
C50A ZrA C52A C53A -77.0(2)
C56A ZrA C52A C53A 109.0(2)
C4A ZrA C52A C51A -55.85(19)
C1A ZrA C52A C51A 26.8(2)
C59A ZrA C52A C51A 159.23(17)
C58A ZrA C52A C51A -177.95(19)
C57A ZrA C52A C51A -146.27(19)
C55A ZrA C52A C51A 177.71(16)
C54A ZrA C52A C51A 77.47(19)
C53A ZrA C52A C51A 114.1(3)
C50A ZrA C52A C51A 37.07(16)
C56A ZrA C52A C51A -136.96(17)
C51A C52A C53A C54A -1.6(3)
ZrA C52A C53A C54A 65.8(2)
C51A C52A C53A ZrA -67.39(18)
C4A ZrA C53A C54A -102.0(2)
C1A ZrA C53A C54A 0.3(2)
C52A ZrA C53A C54A -115.5(3)
C59A ZrA C53A C54A 104.0(2)
C51A ZrA C53A C54A -77.7(2)
C58A ZrA C53A C54A 134.6(2)
C57A ZrA C53A C54A 157.04(19)
C55A ZrA C53A C54A 102.0(2)
C50A ZrA C53A C54A -37.20(18)
C56A ZrA C53A C54A 142.35(18)
C4A ZrA C53A C52A 13.5(3)
C1A ZrA C53A C52A 115.82(19)
C59A ZrA C53A C52A -140.5(2)
C51A ZrA C53A C52A 37.77(17)
C58A ZrA C53A C52A -109.9(2)
C57A ZrA C53A C52A -87.5(2)
C55A ZrA C53A C52A -142.56(18)
C54A ZrA C53A C52A 115.5(3)
C50A ZrA C53A C52A 78.3(2)
C56A ZrA C53A C52A -102.2(2)
C52A C53A C54A C50A 1.5(3)
ZrA C53A C54A C50A 66.60(19)
C52A C53A C54A ZrA -65.1(2)
C51A C50A C54A C53A -0.9(3)
ZrA C50A C54A C53A -66.5(2)
C51A C50A C54A ZrA 65.63(17)
C4A ZrA C54A C53A 108.1(2)
C1A ZrA C54A C53A -179.7(2)
C52A ZrA C54A C53A 37.00(19)
C59A ZrA C54A C53A -79.1(2)
C51A ZrA C54A C53A 78.0(2)
C58A ZrA C54A C53A -46.0(2)
C57A ZrA C54A C53A -31.1(3)
C55A ZrA C54A C53A -100.9(2)
C50A ZrA C54A C53A 114.8(3)
C56A ZrA C54A C53A -75.3(3)
C4A ZrA C54A C50A -6.7(2)
C1A ZrA C54A C50A 65.45(18)
C52A ZrA C54A C50A -77.84(18)
C59A ZrA C54A C50A 166.10(17)
C51A ZrA C54A C50A -36.88(16)
C58A ZrA C54A C50A -160.88(17)
C57A ZrA C54A C50A -145.95(17)
C55A ZrA C54A C50A 144.25(16)
C53A ZrA C54A C50A -114.8(3)
C56A ZrA C54A C50A 169.88(19)
C4A ZrA C55A C59A -158.62(18)
C1A ZrA C55A C59A 125.75(19)
C52A ZrA C55A C59A -32.0(3)
C58A ZrA C55A C59A -37.3(2)
C57A ZrA C55A C59A -78.0(2)
C54A ZrA C55A C59A 43.2(2)
C53A ZrA C55A C59A 3.8(2)
C50A ZrA C55A C59A 78.2(2)
C56A ZrA C55A C59A -115.1(3)
C4A ZrA C55A C56A -43.49(19)
C1A ZrA C55A C56A -119.13(19)
C52A ZrA C55A C56A 83.2(3)
C59A ZrA C55A C56A 115.1(3)
C58A ZrA C55A C56A 77.8(2)
C57A ZrA C55A C56A 37.16(19)
C54A ZrA C55A C56A 158.34(18)
C53A ZrA C55A C56A 118.9(2)
C50A ZrA C55A C56A -166.67(18)
C59A C55A C56A C57A -0.4(3)
ZrA C55A C56A C57A -65.92(19)
C59A C55A C56A ZrA 65.55(19)
C4A ZrA C56A C57A -109.7(2)
C1A ZrA C56A C57A 175.3(2)
C52A ZrA C56A C57A -17.3(3)
C59A ZrA C56A C57A 77.6(2)
C51A ZrA C56A C57A -62.7(3)
C58A ZrA C56A C57A 36.9(2)
C55A ZrA C56A C57A 114.6(3)
C54A ZrA C56A C57A 73.0(3)
C53A ZrA C56A C57A 27.4(3)
C4A ZrA C56A C55A 135.73(19)
C1A ZrA C56A C55A 60.68(19)
C52A ZrA C56A C55A -131.93(18)
C59A ZrA C56A C55A -37.01(18)
C51A ZrA C56A C55A -177.29(17)
C58A ZrA C56A C55A -77.7(2)
C57A ZrA C56A C55A -114.6(3)
C54A ZrA C56A C55A -41.6(3)
C53A ZrA C56A C55A -87.2(2)
C55A C56A C57A C58A -0.2(3)
ZrA C56A C57A C58A -66.1(2)
C55A C56A C57A ZrA 65.89(19)
C4A ZrA C57A C56A 66.2(2)
C1A ZrA C57A C56A -6.1(3)
C52A ZrA C57A C56A 166.90(19)
C59A ZrA C57A C56A -77.9(2)
C51A ZrA C57A C56A 144.90(17)
C58A ZrA C57A C56A -115.5(3)
C55A ZrA C57A C56A -37.31(17)
C54A ZrA C57A C56A -143.38(19)
C53A ZrA C57A C56A -159.9(2)
C50A ZrA C57A C56A 173.1(2)
C4A ZrA C57A C58A -178.29(19)
C1A ZrA C57A C58A 109.4(2)
C52A ZrA C57A C58A -77.6(2)
C59A ZrA C57A C58A 37.57(19)
C51A ZrA C57A C58A -99.6(2)
C55A ZrA C57A C58A 78.2(2)
C54A ZrA C57A C58A -27.9(2)
C53A ZrA C57A C58A -44.4(2)
C50A ZrA C57A C58A -71.4(3)
C56A ZrA C57A C58A 115.5(3)
C56A C57A C58A C59A 0.8(3)
ZrA C57A C58A C59A -65.9(2)
C56A C57A C58A ZrA 66.6(2)
C4A ZrA C58A C59A 116.2(2)
C1A ZrA C58A C59A 14.1(3)
C52A ZrA C58A C59A -139.8(2)
C51A ZrA C58A C59A -141.20(19)
C57A ZrA C58A C59A 114.2(3)
C55A ZrA C58A C59A 37.14(18)
C54A ZrA C58A C59A -86.4(2)
C53A ZrA C58A C59A -109.4(2)
C50A ZrA C58A C59A -100.3(2)
C56A ZrA C58A C59A 77.6(2)
C4A ZrA C58A C57A 2.0(2)
C1A ZrA C58A C57A -100.1(2)
C52A ZrA C58A C57A 105.9(2)
C59A ZrA C58A C57A -114.2(3)
C51A ZrA C58A C57A 104.6(2)
C55A ZrA C58A C57A -77.1(2)
C54A ZrA C58A C57A 159.41(19)
C53A ZrA C58A C57A 136.4(2)
C50A ZrA C58A C57A 145.47(18)
C56A ZrA C58A C57A -36.64(17)
C56A C55A C59A C58A 0.8(3)
ZrA C55A C59A C58A 67.3(2)
C56A C55A C59A ZrA -66.48(19)
C57A C58A C59A C55A -1.0(3)
ZrA C58A C59A C55A -67.5(2)
C57A C58A C59A ZrA 66.5(2)
C4A ZrA C59A C55A 27.8(2)
C1A ZrA C59A C55A -54.79(19)
C52A ZrA C59A C55A 160.65(17)
C51A ZrA C59A C55A -179.33(16)
C58A ZrA C59A C55A 114.7(3)
C57A ZrA C59A C55A 77.3(2)
C54A ZrA C59A C55A -145.18(18)
C53A ZrA C59A C55A -176.85(19)
C50A ZrA C59A C55A -135.46(17)
C56A ZrA C59A C55A 36.96(17)
C4A ZrA C59A C58A -86.9(2)
C1A ZrA C59A C58A -169.5(2)
C52A ZrA C59A C58A 45.9(2)
C51A ZrA C59A C58A 66.0(3)
C57A ZrA C59A C58A -37.4(2)
C55A ZrA C59A C58A -114.7(3)
C54A ZrA C59A C58A 100.1(2)
C53A ZrA C59A C58A 68.4(2)
C50A ZrA C59A C58A 109.8(2)
C56A ZrA C59A C58A -77.7(2)
C4B ZrB C1B C2B 1.70(18)
C52B ZrB C1B C2B -98.2(2)
C59B ZrB C1B C2B 130.67(19)
C53B ZrB C1B C2B -133.70(18)
C58B ZrB C1B C2B 117.9(2)
C55B ZrB C1B C2B 106.01(19)
C51B ZrB C1B C2B -77.22(19)
C56B ZrB C1B C2B 76.42(19)
C50B ZrB C1B C2B -95.55(19)
C57B ZrB C1B C2B 75.8(2)
C54B ZrB C1B C2B -127.12(19)
C4B ZrB C1B C11B 168.4(2)
C52B ZrB C1B C11B 68.4(2)
C59B ZrB C1B C11B -62.7(2)
C53B ZrB C1B C11B 33.0(2)
C58B ZrB C1B C11B -75.4(3)
C55B ZrB C1B C11B -87.3(2)
C51B ZrB C1B C11B 89.4(2)
C56B ZrB C1B C11B -116.9(2)
C50B ZrB C1B C11B 71.1(2)
C57B ZrB C1B C11B -117.6(2)
C54B ZrB C1B C11B 39.5(2)
C11B C1B C2B C3B -170.7(2)
ZrB C1B C2B C3B -4.1(3)
C11B C1B C2B C21B 5.5(4)
ZrB C1B C2B C21B 172.06(18)
C1B C2B C3B C4B 5.4(4)
C21B C2B C3B C4B -170.8(2)
C1B C2B C3B C31B -169.0(2)
C21B C2B C3B C31B 14.8(3)
C2B C3B C4B C41B -167.4(2)
C31B C3B C4B C41B 7.0(4)
C2B C3B C4B ZrB -3.4(3)
C31B C3B C4B ZrB 171.03(17)
C1B ZrB C4B C3B 0.91(18)
C52B ZrB C4B C3B 130.82(18)
C59B ZrB C4B C3B -97.1(2)
C53B ZrB C4B C3B 116.0(2)
C58B ZrB C4B C3B -133.57(18)
C55B ZrB C4B C3B -78.01(19)
C51B ZrB C4B C3B 107.24(19)
C56B ZrB C4B C3B -97.43(19)
C50B ZrB C4B C3B 77.24(19)
C57B ZrB C4B C3B -128.99(19)
C54B ZrB C4B C3B 74.8(2)
C1B ZrB C4B C41B 164.8(2)
C52B ZrB C4B C41B -65.3(2)
C59B ZrB C4B C41B 66.8(3)
C53B ZrB C4B C41B -80.1(3)
C58B ZrB C4B C41B 30.3(2)
C55B ZrB C4B C41B 85.9(2)
C51B ZrB C4B C41B -88.9(2)
C56B ZrB C4B C41B 66.4(2)
C50B ZrB C4B C41B -118.9(2)
C57B ZrB C4B C41B 34.9(2)
C54B ZrB C4B C41B -121.4(2)
C2B C1B C11B C12B 49.6(4)
ZrB C1B C11B C12B -115.3(3)
C2B C1B C11B C16B -136.6(3)
ZrB C1B C11B C16B 58.5(3)
C16B C11B C12B C13B 1.2(5)
C1B C11B C12B C13B 175.3(3)
C11B C12B C13B C14B -1.2(5)
C12B C13B C14B C15B 1.0(5)
C12B C13B C14B C17B 178.4(3)
C13B C14B C15B C16B -1.0(5)
C17B C14B C15B C16B -178.3(3)
C14B C15B C16B C11B 1.2(5)
C12B C11B C16B C15B -1.2(4)
C1B C11B C16B C15B -175.4(3)
C13B C14B C17B C19B -92.7(4)
C15B C14B C17B C19B 84.5(4)
C13B C14B C17B C18B 143.9(3)
C15B C14B C17B C18B -38.8(5)
C1B C2B C21B C22B -117.4(3)
C3B C2B C21B C22B 58.7(3)
C1B C2B C21B C26B 54.1(3)
C3B C2B C21B C26B -129.8(3)
C26B C21B C22B C23B -5.3(4)
C2B C21B C22B C23B 166.4(2)
C21B C22B C23B C24B 2.3(4)
C22B C23B C24B C25B 2.3(4)
C22B C23B C24B C27B -174.7(3)
C23B C24B C25B C26B -3.6(4)
C27B C24B C25B C26B 173.2(3)
C24B C25B C26B C21B 0.6(4)
C22B C21B C26B C25B 3.9(4)
C2B C21B C26B C25B -167.9(2)
C25B C24B C27B C28B -109.9(3)
C23B C24B C27B C28B 66.9(3)
C25B C24B C27B C29B 13.5(4)
C23B C24B C27B C29B -169.7(3)
C4B C3B C31B C32B 52.5(3)
C2B C3B C31B C32B -133.1(2)
C4B C3B C31B C36B -117.8(3)
C2B C3B C31B C36B 56.6(3)
C36B C31B C32B C33B 3.6(4)
C3B C31B C32B C33B -167.0(2)
C31B C32B C33B C34B 0.7(4)
C32B C33B C34B C35B -3.4(4)
C32B C33B C34B C37B 173.5(2)
C33B C34B C35B C36B 2.0(4)
C37B C34B C35B C36B -175.0(2)
C34B C35B C36B C31B 2.3(4)
C32B C31B C36B C35B -5.0(4)
C3B C31B C36B C35B 165.5(2)
C33B C34B C37B C38B 18.1(4)
C35B C34B C37B C38B -165.0(3)
C33B C34B C37B C39B -105.8(3)
C35B C34B C37B C39B 71.1(3)
C3B C4B C41B C42B -135.2(3)
ZrB C4B C41B C42B 62.8(3)
C3B C4B C41B C46B 51.3(4)
ZrB C4B C41B C46B -110.7(3)
C46B C41B C42B C43B -3.4(4)
C4B C41B C42B C43B -177.1(3)
C41B C42B C43B C44B 3.0(5)
C42B C43B C44B C45B -0.3(6)
C42B C43B C44B C47B 171.8(4)
C42B C43B C44B C47C -160.9(4)
C43B C44B C45B C46B -1.9(7)
C47B C44B C45B C46B -175.1(4)
C47C C44B C45B C46B 152.5(6)
C44B C45B C46B C41B 1.4(7)
C42B C41B C46B C45B 1.2(5)
C4B C41B C46B C45B 175.1(4)
C45B C44B C47B C48B -178.6(6)
C43B C44B C47B C48B 9.1(8)
C47C C44B C47B C48B -45.7(7)
C45B C44B C47B C49B -58.2(7)
C43B C44B C47B C49B 129.6(7)
C47C C44B C47B C49B 74.7(9)
C45B C44B C47C C49C -2.8(11)
C43B C44B C47C C49C 153.5(8)
C47B C44B C47C C49C -68.2(10)
C45B C44B C47C C48C 122.8(7)
C43B C44B C47C C48C -80.9(7)
C47B C44B C47C C48C 57.4(6)
C4B ZrB C50B C54B -176.19(19)
C1B ZrB C50B C54B -99.2(2)
C52B ZrB C50B C54B 78.2(2)
C59B ZrB C50B C54B -2.3(3)
C53B ZrB C50B C54B 36.83(19)
C58B ZrB C50B C54B 45.8(3)
C55B ZrB C50B C54B -51.9(3)
C51B ZrB C50B C54B 115.6(3)
C56B ZrB C50B C54B -147.4(5)
C57B ZrB C50B C54B 96.6(3)
C4B ZrB C50B C51B 68.22(19)
C1B ZrB C50B C51B 145.2(2)
C52B ZrB C50B C51B -37.35(18)
C59B ZrB C50B C51B -117.9(2)
C53B ZrB C50B C51B -78.8(2)
C58B ZrB C50B C51B -69.8(2)
C55B ZrB C50B C51B -167.54(19)
C56B ZrB C50B C51B 97.0(5)
C57B ZrB C50B C51B -19.0(4)
C54B ZrB C50B C51B -115.6(3)
C54B C50B C51B C52B -1.5(3)
ZrB C50B C51B C52B 65.3(2)
C54B C50B C51B ZrB -66.7(2)
C4B ZrB C51B C50B -110.9(2)
C1B ZrB C51B C50B -35.1(2)
C52B ZrB C51B C50B 114.8(3)
C59B ZrB C51B C50B 98.9(2)
C53B ZrB C51B C50B 76.6(2)
C58B ZrB C51B C50B 132.6(2)
C56B ZrB C51B C50B -159.8(2)
C57B ZrB C51B C50B 170.20(19)
C54B ZrB C51B C50B 36.39(19)
C4B ZrB C51B C52B 134.2(2)
C1B ZrB C51B C52B -149.97(19)
C59B ZrB C51B C52B -16.0(3)
C53B ZrB C51B C52B -38.20(19)
C58B ZrB C51B C52B 17.7(2)
C56B ZrB C51B C52B 85.3(3)
C50B ZrB C51B C52B -114.8(3)
C57B ZrB C51B C52B 55.4(2)
C54B ZrB C51B C52B -78.5(2)
C50B C51B C52B C53B 1.4(3)
ZrB C51B C52B C53B 67.9(2)
C50B C51B C52B ZrB -66.5(2)
C4B ZrB C52B C51B -47.4(2)
C1B ZrB C52B C51B 40.2(2)
C59B ZrB C52B C51B 169.40(18)
C53B ZrB C52B C51B 113.5(3)
C58B ZrB C52B C51B -164.6(2)
C55B ZrB C52B C51B -179.55(17)
C56B ZrB C52B C51B -132.50(19)
C50B ZrB C52B C51B 36.91(17)
C57B ZrB C52B C51B -134.96(19)
C54B ZrB C52B C51B 76.7(2)
C4B ZrB C52B C53B -160.88(19)
C1B ZrB C52B C53B -73.3(2)
C59B ZrB C52B C53B 55.9(2)
C58B ZrB C52B C53B 81.9(2)
C55B ZrB C52B C53B 66.9(3)
C51B ZrB C52B C53B -113.5(3)
C56B ZrB C52B C53B 114.0(2)
C50B ZrB C52B C53B -76.6(2)
C57B ZrB C52B C53B 111.5(2)
C54B ZrB C52B C53B -36.85(19)
C51B C52B C53B C54B -0.7(4)
ZrB C52B C53B C54B 67.5(2)
C51B C52B C53B ZrB -68.2(2)
C4B ZrB C53B C54B -87.6(2)
C1B ZrB C53B C54B 12.4(2)
C52B ZrB C53B C54B -114.5(3)
C59B ZrB C53B C54B 117.0(2)
C58B ZrB C53B C54B 149.7(2)
C55B ZrB C53B C54B 108.41(19)
C51B ZrB C53B C54B -76.8(2)
C56B ZrB C53B C54B 144.72(19)
C50B ZrB C53B C54B -36.45(18)
C57B ZrB C53B C54B 167.62(18)
C4B ZrB C53B C52B 26.9(3)
C1B ZrB C53B C52B 126.88(19)
C59B ZrB C53B C52B -128.5(2)
C58B ZrB C53B C52B -95.8(2)
C55B ZrB C53B C52B -137.08(18)
C51B ZrB C53B C52B 37.70(18)
C56B ZrB C53B C52B -100.8(2)
C50B ZrB C53B C52B 78.1(2)
C57B ZrB C53B C52B -77.9(2)
C54B ZrB C53B C52B 114.5(3)
C51B C50B C54B C53B 1.0(4)
ZrB C50B C54B C53B -65.0(2)
C51B C50B C54B ZrB 66.0(2)
C52B C53B C54B C50B -0.2(4)
ZrB C53B C54B C50B 65.6(2)
C52B C53B C54B ZrB -65.7(2)
C4B ZrB C54B C50B 4.7(2)
C1B ZrB C54B C50B 75.64(19)
C52B ZrB C54B C50B -77.7(2)
C59B ZrB C54B C50B 178.30(19)
C53B ZrB C54B C50B -115.5(3)
C58B ZrB C54B C50B -148.19(19)
C55B ZrB C54B C50B 151.50(17)
C51B ZrB C54B C50B -36.85(18)
C56B ZrB C54B C50B 165.3(2)
C57B ZrB C54B C50B -134.5(2)
C4B ZrB C54B C53B 120.23(19)
C1B ZrB C54B C53B -168.8(2)
C52B ZrB C54B C53B 37.86(18)
C59B ZrB C54B C53B -66.2(2)
C58B ZrB C54B C53B -32.7(2)
C55B ZrB C54B C53B -93.0(2)
C51B ZrB C54B C53B 78.7(2)
C56B ZrB C54B C53B -79.1(3)
C50B ZrB C54B C53B 115.5(3)
C57B ZrB C54B C53B -19.0(3)
C4B ZrB C55B C56B -37.1(2)
C1B ZrB C55B C56B -113.2(2)
C52B ZrB C55B C56B 95.9(2)
C59B ZrB C55B C56B 115.4(3)
C53B ZrB C55B C56B 131.54(19)
C58B ZrB C55B C56B 77.3(2)
C50B ZrB C55B C56B -159.6(2)
C57B ZrB C55B C56B 36.98(19)
C54B ZrB C55B C56B 169.76(18)
C4B ZrB C55B C59B -152.56(18)
C1B ZrB C55B C59B 131.37(19)
C52B ZrB C55B C59B -19.6(3)
C53B ZrB C55B C59B 16.1(2)
C58B ZrB C55B C59B -38.17(19)
C56B ZrB C55B C59B -115.4(3)
C50B ZrB C55B C59B 84.9(3)
C57B ZrB C55B C59B -78.5(2)
C54B ZrB C55B C59B 54.3(2)
C59B C55B C56B C57B -1.4(3)
ZrB C55B C56B C57B -66.40(19)
C59B C55B C56B ZrB 65.02(19)
C4B ZrB C56B C57B -102.4(2)
C1B ZrB C56B C57B -179.0(2)
C52B ZrB C56B C57B -4.5(3)
C59B ZrB C56B C57B 77.9(2)
C53B ZrB C56B C57B 42.9(3)
C58B ZrB C56B C57B 36.7(2)
C55B ZrB C56B C57B 115.0(3)
C51B ZrB C56B C57B -52.2(3)
C50B ZrB C56B C57B -132.1(5)
C54B ZrB C56B C57B 93.6(3)
C4B ZrB C56B C55B 142.6(2)
C1B ZrB C56B C55B 66.03(19)
C52B ZrB C56B C55B -119.49(19)
C59B ZrB C56B C55B -37.06(17)
C53B ZrB C56B C55B -72.1(2)
C58B ZrB C56B C55B -78.2(2)
C51B ZrB C56B C55B -167.12(18)
C50B ZrB C56B C55B 112.9(5)
C57B ZrB C56B C55B -115.0(3)
C54B ZrB C56B C55B -21.4(4)
C55B C56B C57B C58B 0.6(3)
ZrB C56B C57B C58B -65.5(2)
C55B C56B C57B ZrB 66.05(18)
C4B ZrB C57B C58B -172.3(2)
C1B ZrB C57B C58B 116.7(2)
C52B ZrB C57B C58B -67.9(2)
C59B ZrB C57B C58B 37.56(19)
C53B ZrB C57B C58B -35.0(2)
C55B ZrB C57B C58B 78.4(2)
C51B ZrB C57B C58B -94.8(2)
C56B ZrB C57B C58B 115.5(3)
C50B ZrB C57B C58B -82.9(3)
C54B ZrB C57B C58B -24.3(3)
C4B ZrB C57B C56B 72.2(2)
C1B ZrB C57B C56B 1.2(3)
C52B ZrB C57B C56B 176.6(2)
C59B ZrB C57B C56B -77.9(2)
C53B ZrB C57B C56B -150.45(19)
C58B ZrB C57B C56B -115.5(3)
C55B ZrB C57B C56B -37.08(19)
C51B ZrB C57B C56B 149.77(19)
C50B ZrB C57B C56B 161.7(2)
C54B ZrB C57B C56B -139.7(2)
C56B C57B C58B C59B 0.5(3)
ZrB C57B C58B C59B -65.5(2)
C56B C57B C58B ZrB 65.9(2)
C4B ZrB C58B C57B 8.6(2)
C1B ZrB C58B C57B -91.8(2)
C52B ZrB C58B C57B 114.6(2)
C59B ZrB C58B C57B -115.0(3)
C53B ZrB C58B C57B 147.4(2)
C55B ZrB C58B C57B -77.1(2)
C51B ZrB C58B C57B 105.1(2)
C56B ZrB C58B C57B -36.74(18)
C50B ZrB C58B C57B 140.22(19)
C54B ZrB C58B C57B 164.24(18)
C4B ZrB C58B C59B 123.5(2)
C1B ZrB C58B C59B 23.2(3)
C52B ZrB C58B C59B -130.5(2)
C53B ZrB C58B C59B -97.6(2)
C55B ZrB C58B C59B 37.8(2)
C51B ZrB C58B C59B -139.9(2)
C56B ZrB C58B C59B 78.2(2)
C50B ZrB C58B C59B -104.8(2)
C57B ZrB C58B C59B 115.0(3)
C54B ZrB C58B C59B -80.8(2)
C56B C55B C59B C58B 1.7(3)
ZrB C55B C59B C58B 67.8(2)
C56B C55B C59B ZrB -66.17(18)
C57B C58B C59B C55B -1.3(3)
ZrB C58B C59B C55B -68.12(19)
C57B C58B C59B ZrB 66.8(2)
C4B ZrB C59B C55B 36.2(2)
C1B ZrB C59B C55B -49.85(19)
C52B ZrB C59B C55B 166.96(17)
C53B ZrB C59B C55B -166.21(19)
C58B ZrB C59B C55B 113.4(3)
C51B ZrB C59B C55B 175.98(16)
C56B ZrB C59B C55B 36.62(17)
C50B ZrB C59B C55B -135.78(18)
C57B ZrB C59B C55B 76.7(2)
C54B ZrB C59B C55B -137.05(18)
C4B ZrB C59B C58B -77.3(3)
C1B ZrB C59B C58B -163.3(2)
C52B ZrB C59B C58B 53.5(2)
C53B ZrB C59B C58B 80.3(2)
C55B ZrB C59B C58B -113.4(3)
C51B ZrB C59B C58B 62.5(3)
C56B ZrB C59B C58B -76.8(2)
C50B ZrB C59B C58B 110.8(2)
C57B ZrB C59B C58B -36.7(2)
C54B ZrB C59B C58B 109.5(2)
